data_7063491
loop_
_publ_author_name
'Panda, Subhashree S.'
'Kumari, Supriya'
'Dixit, Manjusha'
'Sharma, Nagendra K.'

_publ_section_title
;
 Synthesis and DNA cleavage studies of rationally designed metallopeptides
 from N-salicyl-AA-picolamide (SAP) and Cu(ii) ions
;
_journal_issue 45
_journal_name_full 'New Journal of Chemistry'
_journal_page_first 19188
_journal_page_last 19194
_journal_paper_doi 10.1039/D4NJ03573A
_journal_volume 48
_journal_year 2024
_chemical_formula_moiety 'C16 H15 Cu N3 O3'
_chemical_formula_sum 'C16 H15 Cu N3 O3'
_chemical_formula_weight 360.86
_space_group_crystal_system triclinic
_space_group_IT_number 2
_space_group_name_Hall '-P 1'
_space_group_name_H-M_alt 'P -1'
_symmetry_Int_Tables_number 2
_atom_sites_solution_primary direct
_audit_creation_date 2022-09-21
_audit_creation_method
;
Olex2 1.2-alpha
(compiled 2017.03.28 svn.r3405 for OlexSys, GUI svn.r5335)
;
_audit_update_record
;
2024-01-20 deposited with the CCDC.	2024-10-14 downloaded from the CCDC.
;
_cell_angle_alpha 114.939(4)
_cell_angle_beta 104.016(3)
_cell_angle_gamma 96.535(3)
_cell_formula_units_Z 2
_cell_length_a 7.2629(2)
_cell_length_b 10.8594(4)
_cell_length_c 11.3480(4)
_cell_measurement_reflns_used 12578
_cell_measurement_temperature 298.47(11)
_cell_measurement_theta_max 30.5740
_cell_measurement_theta_min 3.6760
_cell_volume 763.32(6)
_computing_cell_refinement 'CrysAlisPro 1.171.42.52a (Rigaku OD, 2022)'
_computing_data_collection 'CrysAlisPro 1.171.42.52a (Rigaku OD, 2022)'
_computing_data_reduction 'CrysAlisPro 1.171.42.52a (Rigaku OD, 2022)'
_computing_molecular_graphics 'Olex2 (Dolomanov et al., 2009)'
_computing_publication_material 'Olex2 (Dolomanov et al., 2009)'
_computing_structure_refinement 'olex2.refine (Bourhis et al., 2015)'
_computing_structure_solution 'SIR2004 (Burla et al., 2007)'
_diffrn_ambient_temperature 298.15
_diffrn_detector_area_resol_mean 5.8140
_diffrn_detector_type 'Pilatus 200K'
_diffrn_measured_fraction_theta_full 0.9958
_diffrn_measured_fraction_theta_max 0.9958
_diffrn_measurement_details
;
List of Runs (angles in degrees, time in seconds):

  # Type    Start    End  Width  t~exp~   \w     \q     \k     \f   Frames
#--------------------------------------------------------------------------
  1  \w    -14.00  67.00   0.50    5.06    --    3.51  68.00-123.00  162
  2  \w    -59.00  21.00   0.50    5.06    --    3.51 -68.00 102.00  160
  3  \w    -15.00  39.00   0.50    5.06    --    3.51 -99.00 150.00  108
  4  \w    -27.00  21.00   0.50    5.06    --   -4.14  77.00 -30.00   96
  5  \w    -27.00  21.00   0.50    5.06    --   -4.14  77.00  90.00   96
  6  \w    -15.00  32.00   0.50    5.06    --   -4.14 -99.00-180.00   94
  7  \w    -42.00  19.00   0.50    5.06    --   -4.14 -77.00  60.00  122
  8  \w    -15.00  32.00   0.50    5.06    --   -4.14 -99.00-120.00   94
  9  \w    -27.00  21.00   0.50    5.06    --   -4.14  77.00 -60.00   96
 10  \w    -15.00  32.00   0.50    5.06    --   -4.14 -99.00 -90.00   94
 11  \w    -42.00  19.00   0.50    5.06    --   -4.14 -77.00 -30.00  122
 12  \w    -10.00  15.00   0.50    5.06    --   -4.14  19.00 -90.00   50
 13  \w    -10.00  65.00   0.50    5.06    --   -4.14  19.00-150.00  150
;
_diffrn_measurement_device 'four-circle diffractometer'
_diffrn_measurement_device_type 'SuperNova, Dual, Cu at home/near, Pilatus 200K'
_diffrn_measurement_method '\w scans'
_diffrn_radiation_type 'Mo K\a'
_diffrn_radiation_wavelength 0.71073
_diffrn_reflns_av_R_equivalents 0.0413
_diffrn_reflns_av_unetI/netI 0.0299
_diffrn_reflns_limit_h_max 10
_diffrn_reflns_limit_h_min -9
_diffrn_reflns_limit_k_max 14
_diffrn_reflns_limit_k_min -14
_diffrn_reflns_limit_l_max 15
_diffrn_reflns_limit_l_min -15
_diffrn_reflns_number 17422
_diffrn_reflns_theta_full 26.3723
_diffrn_reflns_theta_max 26.37
_diffrn_reflns_theta_min 3.57
_exptl_absorpt_coefficient_mu 1.449
_exptl_absorpt_correction_T_max 1.00000
_exptl_absorpt_correction_T_min 0.59781
_exptl_absorpt_correction_type multi-scan
_exptl_absorpt_process_details
;
CrysAlisPro 1.171.42.52a (Rigaku Oxford Diffraction, 2022)
Empirical absorption correction using spherical harmonics,
implemented in SCALE3 ABSPACK scaling algorithm.
;
_exptl_crystal_colour 'clear pinkish red'
_exptl_crystal_colour_lustre clear
_exptl_crystal_colour_modifier pinkish
_exptl_crystal_colour_primary red
_exptl_crystal_density_diffrn 1.5699
_exptl_crystal_description plate
_exptl_crystal_F_000 370.8206
_exptl_crystal_size_max 0.01
_exptl_crystal_size_mid 0.01
_exptl_crystal_size_min 0.002
_refine_diff_density_max 0.3152
_refine_diff_density_min -0.2818
_refine_diff_density_rms 0.0556
_refine_ls_d_res_high 0.8000
_refine_ls_d_res_low 5.7012
_refine_ls_goodness_of_fit_ref 1.0405
_refine_ls_hydrogen_treatment mixed
_refine_ls_matrix_type full
_refine_ls_number_constraints 25
_refine_ls_number_parameters 211
_refine_ls_number_reflns 3109
_refine_ls_number_restraints 0
_refine_ls_restrained_S_all 1.0405
_refine_ls_R_factor_all 0.0273
_refine_ls_R_factor_gt 0.0251
_refine_ls_shift/su_max 0.0000
_refine_ls_shift/su_mean 0.0000
_refine_ls_structure_factor_coef Fsqd
_refine_ls_weighting_details 'w=1/[\s^2^(Fo^2^)+(0.0306P)^2^+0.3526P] where P=(Fo^2^+2Fc^2^)/3'
_refine_ls_weighting_scheme calc
_refine_ls_wR_factor_gt 0.0642
_refine_ls_wR_factor_ref 0.0654
_reflns_Friedel_coverage 0.0
_reflns_limit_h_max 8
_reflns_limit_h_min -9
_reflns_limit_k_max 11
_reflns_limit_k_min -13
_reflns_limit_l_max 14
_reflns_limit_l_min 0
_reflns_number_gt 2890
_reflns_number_total 3109
_reflns_threshold_expression I>=2u(I)
_cod_data_source_file d4nj03573a2.cif
_cod_data_source_block NKS-SSDP-SAP-Cu_auto
_cod_depositor_comments 'Adding full bibliography for 7063489--7063491.cif.'
_cod_database_code 7063491
_olex2_refinement_description
;
1. Fixed Uiso
 At 1.2 times of:
  All C(H) groups, All C(H,H) groups
 At 1.5 times of:
  All C(H,H,H) groups
2.a Ternary CH refined with riding coordinates:
 C10(H10)
2.b Secondary CH2 refined with riding coordinates:
 C13(H13a,H13b)
2.c Aromatic/amide H refined with riding coordinates:
 C22(H22), C4(H4), C7(H7), C19(H19), C20(H20), C21(H21), C5(H5), C6(H6)
2.d Idealised Me refined as rotating group:
 C15(H15a,H15b,H15c)
;
_olex2_submission_special_instructions 'No special instructions were received'
_oxdiff_exptl_absorpt_empirical_details
;
Empirical correction (ABSPACK) includes:
- Absorption correction using spherical harmonics
- Frame scaling
;

loop_
_space_group_symop_id
_space_group_symop_operation_xyz
1 x,y,z
2 -x,-y,-z

loop_
_atom_site_label
_atom_site_type_symbol
_atom_site_fract_x
_atom_site_fract_y
_atom_site_fract_z
_atom_site_U_iso_or_equiv
_atom_site_adp_type
_atom_site_occupancy
_atom_site_site_symmetry_order
_atom_site_refinement_flags_posn
_atom_site_refinement_flags_adp
_atom_site_refinement_flags_occupancy
Cu1 Cu 0.28548(3) 0.444632(19) 0.519628(19) 0.02554(8) Uani 1.000000 1 . . .
O23 O 0.4501(2) 0.62549(13) 0.61324(13) 0.0360(3) Uani 1.000000 1 . . .
O16 O 0.50260(19) 0.43165(13) 0.88067(12) 0.0330(3) Uani 1.000000 1 . . .
N9 N 0.3744(2) 0.39169(14) 0.66207(14) 0.0247(3) Uani 1.000000 1 . . .
N17 N 0.1215(2) 0.46428(15) 0.36129(15) 0.0285(3) Uani 1.000000 1 . . .
N12 N 0.1029(2) 0.26672(15) 0.42928(14) 0.0289(3) Uani 1.000000 1 . . .
O14 O -0.0062(2) 0.06917(15) 0.43872(15) 0.0501(4) Uani 1.000000 1 . . .
C10 C 0.2794(2) 0.24679(17) 0.62461(17) 0.0269(3) Uani 1.000000 1 . . .
H10 H 0.2246(2) 0.24836(17) 0.69596(17) 0.0322(4) Uiso 1.000000 1 R . .
C3 C 0.5451(3) 0.68955(17) 0.74623(17) 0.0288(4) Uani 1.000000 1 . . .
C11 C 0.1126(3) 0.18921(17) 0.48913(17) 0.0288(4) Uani 1.000000 1 . . .
C8 C 0.4781(2) 0.47682(17) 0.79038(16) 0.0245(3) Uani 1.000000 1 . . .
C2 C 0.5699(2) 0.62541(17) 0.83346(17) 0.0266(3) Uani 1.000000 1 . . .
C13 C -0.0471(3) 0.2294(2) 0.30094(19) 0.0363(4) Uani 1.000000 1 . . .
H13a H -0.0368(3) 0.1443(2) 0.22836(19) 0.0435(5) Uiso 1.000000 1 R . .
H13b H -0.1759(3) 0.2131(2) 0.30994(19) 0.0435(5) Uiso 1.000000 1 R . .
C22 C 0.1525(3) 0.5754(2) 0.33797(19) 0.0325(4) Uani 1.000000 1 . . .
H22 H 0.2470(3) 0.6560(2) 0.40499(19) 0.0390(5) Uiso 1.000000 1 R . .
C18 C -0.0180(2) 0.34873(19) 0.26666(18) 0.0291(4) Uani 1.000000 1 . . .
C4 C 0.6306(3) 0.83439(19) 0.8057(2) 0.0412(5) Uani 1.000000 1 . . .
H4 H 0.6124(3) 0.87870(19) 0.7508(2) 0.0494(6) Uiso 1.000000 1 R . .
C7 C 0.6866(3) 0.7083(2) 0.97151(19) 0.0392(4) Uani 1.000000 1 . . .
H7 H 0.7082(3) 0.6662(2) 1.02832(19) 0.0470(5) Uiso 1.000000 1 R . .
C19 C -0.1283(3) 0.3409(2) 0.14406(19) 0.0369(4) Uani 1.000000 1 . . .
H19 H -0.2248(3) 0.2604(2) 0.07929(19) 0.0442(5) Uiso 1.000000 1 R . .
C20 C -0.0930(3) 0.4537(2) 0.1196(2) 0.0410(5) Uani 1.000000 1 . . .
H20 H -0.1640(3) 0.4495(2) 0.0374(2) 0.0492(6) Uiso 1.000000 1 R . .
C21 C 0.0491(3) 0.5734(2) 0.2184(2) 0.0393(4) Uani 1.000000 1 . . .
H21 H 0.0740(3) 0.6510(2) 0.2041(2) 0.0472(5) Uiso 1.000000 1 R . .
C15 C 0.4220(3) 0.1530(2) 0.6099(2) 0.0442(5) Uani 1.000000 1 . . .
H15a H 0.4742(18) 0.1491(14) 0.5387(12) 0.0663(7) Uiso 1.000000 1 GR . .
H15b H 0.5269(13) 0.1903(10) 0.6951(5) 0.0663(7) Uiso 1.000000 1 GR . .
H15c H 0.3547(6) 0.0604(5) 0.5866(17) 0.0663(7) Uiso 1.000000 1 GR . .
C5 C 0.7392(4) 0.9116(2) 0.9415(2) 0.0538(6) Uani 1.000000 1 . . .
H5 H 0.7928(4) 1.0069(2) 0.9775(2) 0.0645(7) Uiso 1.000000 1 R . .
C6 C 0.7696(4) 0.8481(2) 1.0259(2) 0.0552(6) Uani 1.000000 1 . . .
H6 H 0.8451(4) 0.8999(2) 1.1180(2) 0.0662(7) Uiso 1.000000 1 R . .
H16 H 0.5 0.5 1.0 0.16(2) Uiso 1.000000 2 S T P
H14 H 0.0 0.0 0.5 0.13(2) Uiso 1.000000 2 S T P

loop_
_atom_site_aniso_label
_atom_site_aniso_U_11
_atom_site_aniso_U_22
_atom_site_aniso_U_33
_atom_site_aniso_U_12
_atom_site_aniso_U_13
_atom_site_aniso_U_23
Cu1 0.02999(13) 0.02112(12) 0.02000(12) -0.00272(8) 0.00160(8) 0.01033(9)
O23 0.0469(8) 0.0258(6) 0.0249(6) -0.0074(5) -0.0009(5) 0.0131(5)
O16 0.0439(7) 0.0300(6) 0.0214(6) 0.0032(5) 0.0045(5) 0.0133(5)
N9 0.0297(7) 0.0201(6) 0.0199(6) -0.0005(5) 0.0044(5) 0.0089(5)
N17 0.0286(7) 0.0309(7) 0.0257(7) 0.0040(6) 0.0065(6) 0.0149(6)
N12 0.0300(7) 0.0252(7) 0.0236(7) -0.0039(6) -0.0001(6) 0.0115(6)
O14 0.0540(9) 0.0340(7) 0.0435(8) -0.0200(6) -0.0121(7) 0.0236(7)
C10 0.0312(9) 0.0218(8) 0.0241(8) -0.0010(7) 0.0038(7) 0.0122(6)
C3 0.0324(9) 0.0229(8) 0.0247(8) 0.0000(7) 0.0078(7) 0.0079(7)
C11 0.0307(9) 0.0239(8) 0.0258(8) -0.0023(7) 0.0041(7) 0.0112(7)
C8 0.0260(8) 0.0258(8) 0.0208(7) 0.0044(7) 0.0070(6) 0.0108(6)
C2 0.0272(8) 0.0238(8) 0.0212(8) 0.0002(7) 0.0054(6) 0.0065(6)
C13 0.0347(10) 0.0321(9) 0.0295(9) -0.0053(8) -0.0048(7) 0.0146(8)
C22 0.0336(9) 0.0338(9) 0.0366(10) 0.0076(8) 0.0127(8) 0.0217(8)
C18 0.0262(8) 0.0325(9) 0.0270(8) 0.0049(7) 0.0062(7) 0.0141(7)
C4 0.0538(12) 0.0255(9) 0.0345(10) -0.0035(8) 0.0062(9) 0.0130(8)
C7 0.0475(11) 0.0328(10) 0.0243(9) -0.0045(8) 0.0020(8) 0.0104(8)
C19 0.0319(9) 0.0442(11) 0.0289(9) 0.0085(8) 0.0032(7) 0.0158(8)
C20 0.0389(10) 0.0610(13) 0.0346(10) 0.0205(10) 0.0110(8) 0.0310(10)
C21 0.0421(11) 0.0479(11) 0.0451(11) 0.0173(9) 0.0180(9) 0.0333(10)
C15 0.0404(11) 0.0266(9) 0.0552(13) 0.0058(8) 0.0053(9) 0.0157(9)
C5 0.0751(16) 0.0241(9) 0.0374(11) -0.0124(10) 0.0058(11) 0.0049(8)
C6 0.0737(16) 0.0361(11) 0.0261(10) -0.0156(11) -0.0029(10) 0.0053(8)

loop_
_atom_type_symbol
_atom_type_scat_dispersion_real
_atom_type_scat_dispersion_imag
_atom_type_scat_Cromer_Mann_a1
_atom_type_scat_Cromer_Mann_a2
_atom_type_scat_Cromer_Mann_a3
_atom_type_scat_Cromer_Mann_a4
_atom_type_scat_Cromer_Mann_b1
_atom_type_scat_Cromer_Mann_b2
_atom_type_scat_Cromer_Mann_b3
_atom_type_scat_Cromer_Mann_b4
_atom_type_scat_Cromer_Mann_c
_atom_type_scat_source
_atom_type_scat_dispersion_source
H 0.00000 0.00000 0.49300 0.32291 0.14019 0.04081 10.51090 26.12570 3.14236 57.79970 0.0030380000826 'International Tables Volume C Table 6.1.1.4 (pp. 500-502)' 'Henke, Gullikson and Davis, At. Data and Nucl. Data Tables, 1993, 54, 2'
C 0.00347 0.00161 2.31000 1.02000 1.58860 0.86500 20.84390 10.20750 0.56870 51.65120 0.215599998832 'International Tables Volume C Table 6.1.1.4 (pp. 500-502)' 'Henke, Gullikson and Davis, At. Data and Nucl. Data Tables, 1993, 54, 2'
Cu 0.34125 1.28947 13.33800 7.16760 5.61580 1.67350 3.58280 0.24700 11.39660 64.81260 1.19099998474 'International Tables Volume C Table 6.1.1.4 (pp. 500-502)' 'Henke, Gullikson and Davis, At. Data and Nucl. Data Tables, 1993, 54, 2'
O 0.01158 0.00611 3.04850 2.28680 1.54630 0.86700 13.27710 5.70110 0.32390 32.90890 0.250800013542 'International Tables Volume C Table 6.1.1.4 (pp. 500-502)' 'Henke, Gullikson and Davis, At. Data and Nucl. Data Tables, 1993, 54, 2'
N 0.00653 0.00323 12.21260 3.13220 2.01250 1.16630 0.00570 9.89330 28.99750 0.58260 -11.5290002823 'International Tables Volume C Table 6.1.1.4 (pp. 500-502)' 'Henke, Gullikson and Davis, At. Data and Nucl. Data Tables, 1993, 54, 2'

loop_
_geom_angle_atom_site_label_1
_geom_angle_atom_site_label_2
_geom_angle_atom_site_label_3
_geom_angle
_geom_angle_site_symmetry_1
_geom_angle_site_symmetry_3
_geom_angle_publ_flag
N9 Cu1 O23 96.70(5) . . ?
N17 Cu1 O23 96.98(6) . . ?
N17 Cu1 N9 163.83(6) . . ?
N12 Cu1 O23 175.66(6) . . ?
N12 Cu1 N9 83.75(6) . . ?
N12 Cu1 N17 81.97(6) . . ?
C3 O23 Cu1 123.69(11) . . ?
C10 N9 Cu1 113.78(10) . . ?
C8 N9 Cu1 126.11(11) . . ?
C8 N9 C10 118.84(13) . . ?
C22 N17 Cu1 125.80(12) . . ?
C18 N17 Cu1 114.50(12) . . ?
C18 N17 C22 119.38(15) . . ?
C11 N12 Cu1 118.07(11) . . ?
C13 N12 Cu1 118.52(11) . . ?
C13 N12 C11 123.29(14) . . ?
C11 C10 N9 107.89(13) . . ?
C15 C10 N9 112.25(14) . . ?
C15 C10 C11 109.99(15) . . ?
C2 C3 O23 125.77(15) . . ?
C4 C3 O23 116.47(16) . . ?
C4 C3 C2 117.75(16) . . ?
O14 C11 N12 123.05(16) . . ?
C10 C11 N12 115.82(14) . . ?
C10 C11 O14 121.11(15) . . ?
N9 C8 O16 119.98(15) . . ?
C2 C8 O16 119.49(14) . . ?
C2 C8 N9 120.53(14) . . ?
C8 C2 C3 124.88(15) . . ?
C7 C2 C3 118.00(16) . . ?
C7 C2 C8 117.11(16) . . ?
C18 C13 N12 108.18(14) . . ?
C21 C22 N17 122.09(18) . . ?
C13 C18 N17 116.44(15) . . ?
C19 C18 N17 121.13(17) . . ?
C19 C18 C13 122.43(16) . . ?
C5 C4 C3 122.12(19) . . ?
C6 C7 C2 122.86(19) . . ?
C20 C19 C18 119.18(18) . . ?
C21 C20 C19 119.47(18) . . ?
C20 C21 C22 118.71(18) . . ?
C6 C5 C4 120.24(19) . . ?
C5 C6 C7 118.94(19) . . ?
O16 H16 O16 180.0 . 2_667 ?
O14 H14 O14 180.0 2_556 . ?

loop_
_geom_bond_atom_site_label_1
_geom_bond_atom_site_label_2
_geom_bond_distance
_geom_bond_site_symmetry_2
_geom_bond_publ_flag
Cu1 O23 1.8725(12) . ?
Cu1 N9 1.9295(14) . ?
Cu1 N17 2.0092(14) . ?
Cu1 N12 1.9052(14) . ?
O23 C3 1.319(2) . ?
O16 C8 1.295(2) . ?
N9 C10 1.476(2) . ?
N9 C8 1.310(2) . ?
N17 C22 1.346(2) . ?
N17 C18 1.342(2) . ?
N12 C11 1.283(2) . ?
N12 C13 1.451(2) . ?
O14 C11 1.283(2) . ?
C10 C11 1.529(2) . ?
C10 C15 1.522(3) . ?
C3 C2 1.422(2) . ?
C3 C4 1.412(2) . ?
C8 C2 1.490(2) . ?
C2 C7 1.406(2) . ?
C13 C18 1.509(2) . ?
C22 C21 1.372(3) . ?
C18 C19 1.389(3) . ?
C4 C5 1.368(3) . ?
C7 C6 1.368(3) . ?
C19 C20 1.375(3) . ?
C20 C21 1.385(3) . ?
C5 C6 1.389(3) . ?
